data_2240550
loop_
_publ_author_name
'Minyaev, Mikhail E.'
'Ellis, John E.'

_publ_section_title
;
 Crystal structure of heptakis(2,6-dimethylphenyl
 isocyanide-\k<i>C</i>)vanadium(I) iodide
;
_journal_coeditor_code WM5140
_journal_issue 4
_journal_name_full 'Acta Crystallographica Section E'
_journal_page_first 431
_journal_page_last 434
_journal_paper_doi 10.1107/S2056989015006015
_journal_volume 71
_journal_year 2015
_chemical_formula_iupac '[V (C9 H9 N)7] I'
_chemical_formula_moiety 'C63 H63 N7 V, I'
_chemical_formula_sum 'C63 H63 I N7 V'
_chemical_formula_weight 1096.04
_chemical_name_common
;
Heptakis(2,6-dimethylphenyl isocyanide-\k<i>C</i>)vanadium(I) iodide'
;
_chemical_name_systematic
;
Heptakis(2,6-dimethylphenylisocyanido-\k<i>C</i>)vanadium(I)
iodide
;
_space_group_crystal_system tetragonal
_space_group_IT_number 114
_space_group_name_Hall 'P -4 2n'
_space_group_name_H-M_alt 'P -4 21 c'
_symmetry_space_group_name_Hall 'P -4 2n'
_symmetry_space_group_name_H-M 'P -4 21 c'
_atom_sites_solution_hydrogens geom
_atom_sites_solution_primary direct
_atom_sites_solution_secondary difmap
_audit_creation_method SHELXL-97
_cell_angle_alpha 90.00
_cell_angle_beta 90.00
_cell_angle_gamma 90.00
_cell_formula_units_Z 8
_cell_length_a 22.765(2)
_cell_length_b 22.765(2)
_cell_length_c 22.101(3)
_cell_measurement_reflns_used 7505
_cell_measurement_temperature 173(2)
_cell_measurement_theta_max 25.023
_cell_measurement_theta_min 2.569
_cell_volume 11454(2)
_computing_cell_refinement
;
SAINT (Bruker, 2003)
;
_computing_data_collection
;
SMART (Bruker, 2003)
;
_computing_data_reduction
;
SAINT (Bruker, 2003)
;
_computing_molecular_graphics
;
SHELXTL (Sheldrick, 2008)
;
_computing_publication_material
;
SHELXTL (Sheldrick, 2008) and publCIF (Westrip, 2010)
;
_computing_structure_refinement
;
SHELXL97 (Sheldrick, 2008)
;
_computing_structure_solution
;
SHELXS97 (Sheldrick, 2008)
;
_diffrn_ambient_temperature 173(2)
_diffrn_measured_fraction_theta_full 0.997
_diffrn_measured_fraction_theta_max 0.997
_diffrn_measurement_device_type 'Bruker SMART CCD area detector'
_diffrn_measurement_method 'phi and omega scans'
_diffrn_radiation_monochromator graphite
_diffrn_radiation_source 'fine-focus sealed tube'
_diffrn_radiation_type MoK\a
_diffrn_radiation_wavelength 0.71073
_diffrn_reflns_av_R_equivalents 0.0473
_diffrn_reflns_av_sigmaI/netI 0.0280
_diffrn_reflns_limit_h_max 26
_diffrn_reflns_limit_h_min -27
_diffrn_reflns_limit_k_max 27
_diffrn_reflns_limit_k_min -27
_diffrn_reflns_limit_l_max 26
_diffrn_reflns_limit_l_min -25
_diffrn_reflns_number 81726
_diffrn_reflns_theta_full 25.11
_diffrn_reflns_theta_max 25.11
_diffrn_reflns_theta_min 1.26
_exptl_absorpt_coefficient_mu 0.756
_exptl_absorpt_correction_T_max 0.8634
_exptl_absorpt_correction_T_min 0.6596
_exptl_absorpt_correction_type multi-scan
_exptl_absorpt_process_details
;
(<i>SADABS</i>; Bruker, 2003)
;
_exptl_crystal_colour red
_exptl_crystal_density_diffrn 1.271
_exptl_crystal_density_method 'not measured'
_exptl_crystal_description block
_exptl_crystal_F_000 4528
_exptl_crystal_size_max 0.60
_exptl_crystal_size_mid 0.35
_exptl_crystal_size_min 0.20
_refine_diff_density_max 0.625
_refine_diff_density_min -0.550
_refine_ls_abs_structure_details
;
Flack (1983), 4655 Friedel pairs
;
_refine_ls_abs_structure_Flack -0.002(14)
_refine_ls_extinction_method none
_refine_ls_goodness_of_fit_ref 1.024
_refine_ls_hydrogen_treatment constr
_refine_ls_matrix_type full
_refine_ls_number_parameters 664
_refine_ls_number_reflns 10177
_refine_ls_number_restraints 0
_refine_ls_restrained_S_all 1.024
_refine_ls_R_factor_all 0.0443
_refine_ls_R_factor_gt 0.0351
_refine_ls_shift/su_max 0.001
_refine_ls_shift/su_mean 0.000
_refine_ls_structure_factor_coef Fsqd
_refine_ls_weighting_details 'calc w=1/[\s^2^(Fo^2^)+(0.0345P)^2^+6.9436P] where P=(Fo^2^+2Fc^2^)/3'
_refine_ls_weighting_scheme calc
_refine_ls_wR_factor_gt 0.0753
_refine_ls_wR_factor_ref 0.0792
_reflns_number_gt 8757
_reflns_number_total 10177
_reflns_threshold_expression 'I > 2\s(I)'
_cod_data_source_file wm5140sup1.cif
_cod_data_source_block I
_cod_database_code 2240550
_cod_database_fobs_code 2240550
_shelx_space_group_comment
;
The symmetry employed for this shelxl refinement is uniquely defined
by the following loop, which should always be used as a source of
symmetry information in preference to the above space-group names.
They are only intended as comments.
;

loop_
_symmetry_equiv_pos_as_xyz
'x, y, z'
'-x, -y, z'
'y, -x, -z'
'-y, x, -z'
'-x+1/2, y+1/2, -z+1/2'
'x+1/2, -y+1/2, -z+1/2'
'-y+1/2, -x+1/2, z+1/2'
'y+1/2, x+1/2, z+1/2'

loop_
_atom_site_type_symbol
_atom_site_label
_atom_site_fract_x
_atom_site_fract_y
_atom_site_fract_z
_atom_site_U_iso_or_equiv
_atom_site_adp_type
_atom_site_calc_flag
_atom_site_refinement_flags
_atom_site_occupancy
_atom_site_symmetry_multiplicity
I I1 0.0000 1.0000 0.268135(13) 0.04485(8) Uani d S 1 2
I I2 0.0000 0.5000 0.312752(14) 0.04651(8) Uani d S 1 2
V V1 0.24591(2) 0.74322(2) 0.55367(2) 0.02709(11) Uani d . 1 1
N N1 0.36059(12) 0.73626(12) 0.63909(12) 0.0345(6) Uani d . 1 1
N N2 0.16890(13) 0.63043(13) 0.52762(12) 0.0359(6) Uani d . 1 1
N N3 0.33007(13) 0.65308(12) 0.48694(12) 0.0379(7) Uani d . 1 1
N N4 0.30654(12) 0.81424(12) 0.44392(14) 0.0383(6) Uani d . 1 1
N N5 0.20026(13) 0.69516(13) 0.68036(13) 0.0395(7) Uani d . 1 1
N N6 0.13250(14) 0.80208(13) 0.49265(15) 0.0470(7) Uani d . 1 1
N N7 0.23249(12) 0.86458(12) 0.63054(13) 0.0360(6) Uani d . 1 1
C C1 0.32056(14) 0.73978(14) 0.60642(15) 0.0337(7) Uani d . 1 1
C C2 0.40739(14) 0.73143(14) 0.68027(14) 0.0335(7) Uani d . 1 1
C C3 0.43949(16) 0.78138(16) 0.69292(17) 0.0470(9) Uani d . 1 1
C C4 0.48481(19) 0.7760(2) 0.73392(19) 0.0610(12) Uani d . 1 1
H H4A 0.5076 0.8097 0.7437 0.073 Uiso calc R 1 1
C C5 0.4977(2) 0.7235(2) 0.76078(17) 0.0582(10) Uani d . 1 1
H H5A 0.5294 0.7210 0.7886 0.070 Uiso calc R 1 1
C C6 0.46489(18) 0.6741(2) 0.74778(15) 0.0486(11) Uani d . 1 1
H H6A 0.4740 0.6379 0.7669 0.058 Uiso calc R 1 1
C C7 0.41828(15) 0.67705(15) 0.70664(15) 0.0380(8) Uani d . 1 1
C C8 0.4240(2) 0.83864(19) 0.6635(2) 0.0772(15) Uani d . 1 1
H H8A 0.4530 0.8685 0.6747 0.116 Uiso calc R 1 1
H H8B 0.3849 0.8511 0.6770 0.116 Uiso calc R 1 1
H H8C 0.4238 0.8337 0.6194 0.116 Uiso calc R 1 1
C C9 0.38213(19) 0.62423(16) 0.6929(2) 0.0556(10) Uani d . 1 1
H H9A 0.3853 0.6149 0.6497 0.083 Uiso calc R 1 1
H H9B 0.3410 0.6322 0.7030 0.083 Uiso calc R 1 1
H H9C 0.3963 0.5909 0.7168 0.083 Uiso calc R 1 1
C C10 0.19707(15) 0.67235(16) 0.53512(15) 0.0328(8) Uani d . 1 1
C C11 0.15327(15) 0.57119(15) 0.51994(14) 0.0352(8) Uani d . 1 1
C C12 0.19218(17) 0.52812(17) 0.53980(17) 0.0419(9) Uani d . 1 1
C C13 0.1782(2) 0.47045(18) 0.5278(2) 0.0529(11) Uani d . 1 1
H H13A 0.2042 0.4403 0.5405 0.063 Uiso calc R 1 1
C C14 0.12731(19) 0.45542(17) 0.4978(2) 0.0570(10) Uani d . 1 1
H H14A 0.1188 0.4154 0.4895 0.068 Uiso calc R 1 1
C C15 0.08923(17) 0.4984(2) 0.48008(16) 0.0558(9) Uani d . 1 1
H H15A 0.0541 0.4877 0.4597 0.067 Uiso calc R 1 1
C C16 0.10055(15) 0.55774(16) 0.49114(18) 0.0429(9) Uani d . 1 1
C C17 0.24698(18) 0.54464(18) 0.5745(2) 0.0623(12) Uani d . 1 1
H H17A 0.2659 0.5090 0.5899 0.093 Uiso calc R 1 1
H H17B 0.2364 0.5702 0.6084 0.093 Uiso calc R 1 1
H H17C 0.2742 0.5654 0.5476 0.093 Uiso calc R 1 1
C C18 0.05718(17) 0.60312(18) 0.4730(2) 0.0571(11) Uani d . 1 1
H H18A 0.0767 0.6414 0.4706 0.086 Uiso calc R 1 1
H H18B 0.0256 0.6048 0.5031 0.086 Uiso calc R 1 1
H H18C 0.0407 0.5930 0.4334 0.086 Uiso calc R 1 1
C C19 0.29812(14) 0.68541(13) 0.51106(15) 0.0310(8) Uani d . 1 1
C C20 0.37452(15) 0.62325(14) 0.45616(14) 0.0331(7) Uani d . 1 1
C C21 0.36012(16) 0.58963(14) 0.40527(15) 0.0386(8) Uani d . 1 1
C C22 0.40640(18) 0.56365(16) 0.37435(17) 0.0478(9) Uani d . 1 1
H H22A 0.3984 0.5407 0.3394 0.057 Uiso calc R 1 1
C C23 0.46327(17) 0.57045(16) 0.39317(19) 0.0508(10) Uani d . 1 1
H H23A 0.4942 0.5529 0.3706 0.061 Uiso calc R 1 1
C C24 0.47621(16) 0.60236(16) 0.44436(18) 0.0484(9) Uani d . 1 1
H H24A 0.5159 0.6059 0.4572 0.058 Uiso calc R 1 1
C C25 0.43235(16) 0.62933(16) 0.47723(16) 0.0416(8) Uani d . 1 1
C C26 0.29740(17) 0.58320(19) 0.38533(19) 0.0557(10) Uani d . 1 1
H H26A 0.2939 0.5494 0.3582 0.084 Uiso calc R 1 1
H H26B 0.2850 0.6189 0.3640 0.084 Uiso calc R 1 1
H H26C 0.2723 0.5772 0.4208 0.084 Uiso calc R 1 1
C C27 0.44531(18) 0.6660(2) 0.53202(19) 0.0595(11) Uani d . 1 1
H H27A 0.4878 0.6726 0.5350 0.089 Uiso calc R 1 1
H H27B 0.4316 0.6455 0.5683 0.089 Uiso calc R 1 1
H H27C 0.4251 0.7038 0.5285 0.089 Uiso calc R 1 1
C C28 0.28413(14) 0.78984(14) 0.48403(15) 0.0336(7) Uani d . 1 1
C C29 0.33785(15) 0.84179(15) 0.39740(15) 0.0379(8) Uani d . 1 1
C C30 0.3369(2) 0.90266(17) 0.39382(19) 0.0561(11) Uani d . 1 1
C C31 0.3725(2) 0.9281(2) 0.3494(2) 0.0757(15) Uani d . 1 1
H H31A 0.3740 0.9696 0.3459 0.091 Uiso calc R 1 1
C C32 0.4051(2) 0.8944(3) 0.3108(3) 0.0823(17) Uani d . 1 1
H H32A 0.4288 0.9127 0.2810 0.099 Uiso calc R 1 1
C C33 0.4039(2) 0.8343(2) 0.31477(19) 0.0681(13) Uani d . 1 1
H H33A 0.4264 0.8115 0.2873 0.082 Uiso calc R 1 1
C C34 0.37032(16) 0.80637(18) 0.35809(16) 0.0480(9) Uani d . 1 1
C C35 0.2992(2) 0.9377(2) 0.4359(3) 0.0824(15) Uani d . 1 1
H H35A 0.2579 0.9274 0.4296 0.124 Uiso calc R 1 1
H H35B 0.3049 0.9797 0.4279 0.124 Uiso calc R 1 1
H H35C 0.3103 0.9291 0.4778 0.124 Uiso calc R 1 1
C C36 0.37023(19) 0.74102(18) 0.36375(18) 0.0538(10) Uani d . 1 1
H H36A 0.3912 0.7238 0.3293 0.081 Uiso calc R 1 1
H H36B 0.3296 0.7267 0.3642 0.081 Uiso calc R 1 1
H H36C 0.3899 0.7297 0.4014 0.081 Uiso calc R 1 1
C C37 0.21572(14) 0.71260(14) 0.63360(15) 0.0334(7) Uani d . 1 1
C C38 0.18414(16) 0.68108(16) 0.73982(15) 0.0378(8) Uani d . 1 1
C C39 0.13717(17) 0.64340(18) 0.74923(16) 0.0441(9) Uani d . 1 1
C C40 0.12119(18) 0.63289(17) 0.8089(2) 0.0526(10) Uani d . 1 1
H H40A 0.0891 0.6076 0.8175 0.063 Uiso calc R 1 1
C C41 0.1512(2) 0.65865(19) 0.8557(2) 0.0599(12) Uani d . 1 1
H H41A 0.1391 0.6515 0.8962 0.072 Uiso calc R 1 1
C C42 0.19816(19) 0.69438(18) 0.84504(17) 0.0515(10) Uani d . 1 1
H H42A 0.2186 0.7113 0.8782 0.062 Uiso calc R 1 1
C C43 0.21659(16) 0.70640(16) 0.78663(15) 0.0419(8) Uani d . 1 1
C C44 0.10581(18) 0.6151(2) 0.6972(2) 0.0645(12) Uani d . 1 1
H H44A 0.0889 0.6455 0.6711 0.097 Uiso calc R 1 1
H H44B 0.0744 0.5898 0.7126 0.097 Uiso calc R 1 1
H H44C 0.1337 0.5914 0.6737 0.097 Uiso calc R 1 1
C C45 0.26886(19) 0.7437(2) 0.77305(19) 0.0587(10) Uani d . 1 1
H H45A 0.2864 0.7573 0.8110 0.088 Uiso calc R 1 1
H H45B 0.2567 0.7777 0.7489 0.088 Uiso calc R 1 1
H H45C 0.2978 0.7206 0.7504 0.088 Uiso calc R 1 1
C C46 0.17313(16) 0.77903(14) 0.51357(14) 0.0363(8) Uani d . 1 1
C C47 0.08296(16) 0.83284(17) 0.47315(17) 0.0432(9) Uani d . 1 1
C C48 0.0383(2) 0.8439(2) 0.5139(2) 0.0655(13) Uani d . 1 1
C C49 -0.0087(2) 0.8771(3) 0.4928(3) 0.105(2) Uani d . 1 1
H H49A -0.0402 0.8863 0.5193 0.126 Uiso calc R 1 1
C C50 -0.0101(3) 0.8965(3) 0.4348(3) 0.114(2) Uani d . 1 1
H H50A -0.0428 0.9189 0.4214 0.137 Uiso calc R 1 1
C C51 0.0338(3) 0.8848(2) 0.3958(2) 0.0849(17) Uani d . 1 1
H H51A 0.0312 0.8985 0.3553 0.102 Uiso calc R 1 1
C C52 0.0821(2) 0.85342(17) 0.41383(17) 0.0533(11) Uani d . 1 1
C C53 0.0428(3) 0.8235(3) 0.5781(2) 0.103(2) Uani d . 1 1
H H53A 0.0498 0.7811 0.5789 0.154 Uiso calc R 1 1
H H53B 0.0062 0.8325 0.5995 0.154 Uiso calc R 1 1
H H53C 0.0756 0.8438 0.5980 0.154 Uiso calc R 1 1
C C54 0.1317(2) 0.8423(2) 0.3714(2) 0.0801(15) Uani d . 1 1
H H54A 0.1270 0.8670 0.3353 0.120 Uiso calc R 1 1
H H54B 0.1318 0.8009 0.3595 0.120 Uiso calc R 1 1
H H54C 0.1689 0.8519 0.3914 0.120 Uiso calc R 1 1
C C55 0.23719(14) 0.82285(14) 0.60144(14) 0.0345(7) Uani d . 1 1
C C56 0.22834(15) 0.91500(14) 0.66724(14) 0.0347(8) Uani d . 1 1
C C57 0.18251(16) 0.91861(16) 0.70904(15) 0.0400(8) Uani d . 1 1
C C58 0.1798(2) 0.9686(2) 0.74417(18) 0.0558(12) Uani d . 1 1
H H58A 0.1490 0.9732 0.7728 0.067 Uiso calc R 1 1
C C59 0.2208(2) 1.0113(2) 0.7381(2) 0.0666(14) Uani d . 1 1
H H59A 0.2184 1.0451 0.7632 0.080 Uiso calc R 1 1
C C60 0.2660(2) 1.00723(19) 0.69679(19) 0.0635(11) Uani d . 1 1
H H60A 0.2940 1.0380 0.6937 0.076 Uiso calc R 1 1
C C61 0.27067(18) 0.95816(17) 0.65963(17) 0.0493(10) Uani d . 1 1
C C62 0.13768(18) 0.8711(2) 0.7169(2) 0.0597(11) Uani d . 1 1
H H62A 0.1354 0.8600 0.7596 0.090 Uiso calc R 1 1
H H62B 0.1490 0.8368 0.6927 0.090 Uiso calc R 1 1
H H62C 0.0993 0.8854 0.7033 0.090 Uiso calc R 1 1
C C63 0.3188(2) 0.9542(2) 0.6138(2) 0.0766(14) Uani d . 1 1
H H63A 0.3280 0.9128 0.6061 0.115 Uiso calc R 1 1
H H63B 0.3539 0.9742 0.6292 0.115 Uiso calc R 1 1
H H63C 0.3061 0.9729 0.5761 0.115 Uiso calc R 1 1

loop_
_atom_site_aniso_label
_atom_site_aniso_U_11
_atom_site_aniso_U_22
_atom_site_aniso_U_33
_atom_site_aniso_U_12
_atom_site_aniso_U_13
_atom_site_aniso_U_23
I1 0.05314(19) 0.04626(18) 0.03514(15) 0.0039(2) 0.000 0.000
I2 0.03786(16) 0.05501(18) 0.04666(17) 0.00683(17) 0.000 0.000
V1 0.0307(3) 0.0269(3) 0.0236(2) -0.0003(2) -0.0009(2) -0.0013(2)
N1 0.0376(16) 0.0347(15) 0.0313(15) 0.0023(13) -0.0026(13) -0.0044(12)
N2 0.0390(16) 0.0391(17) 0.0296(15) -0.0026(14) -0.0014(12) 0.0029(12)
N3 0.0428(17) 0.0365(16) 0.034(2) 0.0044(14) 0.0025(12) -0.0009(12)
N4 0.0433(16) 0.0432(17) 0.0282(15) -0.0006(13) 0.0017(14) -0.0002(14)
N5 0.0429(16) 0.0430(16) 0.0327(17) -0.0026(13) 0.0016(14) 0.0005(14)
N6 0.0494(18) 0.0392(16) 0.052(2) 0.0027(14) -0.0146(16) 0.0060(15)
N7 0.0428(16) 0.0335(15) 0.0316(15) 0.0014(13) 0.0034(12) -0.0007(13)
C1 0.0408(19) 0.0314(17) 0.0289(17) -0.0003(15) 0.0042(15) -0.0033(14)
C2 0.0327(17) 0.0440(19) 0.0239(17) 0.0018(15) 0.0010(13) -0.0037(14)
C3 0.052(2) 0.052(2) 0.036(2) -0.0121(18) 0.0012(18) -0.0058(17)
C4 0.062(3) 0.078(3) 0.042(2) -0.017(2) -0.005(2) -0.020(2)
C5 0.045(2) 0.089(3) 0.0414(19) 0.011(3) -0.008(3) -0.012(2)
C6 0.048(2) 0.066(3) 0.031(2) 0.020(2) -0.0001(15) 0.0045(17)
C7 0.0408(19) 0.044(2) 0.0293(18) 0.0070(16) 0.0057(14) -0.0009(15)
C8 0.111(4) 0.047(3) 0.074(3) -0.022(3) -0.013(3) 0.001(2)
C9 0.069(3) 0.039(2) 0.059(2) -0.0055(19) 0.005(2) 0.0039(19)
C10 0.0349(18) 0.038(2) 0.0255(18) -0.0025(17) -0.0010(14) 0.0041(14)
C11 0.0385(19) 0.0396(19) 0.0275(18) -0.0096(16) 0.0007(14) 0.0024(14)
C12 0.045(2) 0.045(2) 0.036(2) -0.0044(17) -0.0067(16) 0.0104(16)
C13 0.064(3) 0.038(2) 0.057(3) -0.005(2) -0.005(2) 0.0139(19)
C14 0.077(3) 0.039(2) 0.055(2) -0.015(2) -0.003(3) 0.004(2)
C15 0.057(2) 0.056(2) 0.054(2) -0.022(3) -0.0118(16) 0.007(3)
C16 0.041(2) 0.045(2) 0.043(2) -0.0074(16) 0.0003(18) 0.0064(18)
C17 0.058(3) 0.053(2) 0.076(3) -0.003(2) -0.026(2) 0.017(2)
C18 0.039(2) 0.059(3) 0.074(3) -0.002(2) -0.0104(19) 0.014(2)
C19 0.0340(17) 0.0283(17) 0.031(2) -0.0014(15) -0.0039(14) 0.0005(13)
C20 0.0376(18) 0.0294(17) 0.0323(19) 0.0053(14) 0.0048(14) 0.0028(13)
C21 0.047(2) 0.0309(18) 0.038(2) 0.0073(16) -0.0025(16) -0.0020(15)
C22 0.065(3) 0.040(2) 0.039(2) 0.0068(18) 0.0034(18) -0.0064(16)
C23 0.053(2) 0.042(2) 0.057(3) 0.0152(18) 0.012(2) -0.0009(19)
C24 0.0407(19) 0.049(2) 0.055(2) 0.0071(16) 0.0029(18) -0.0055(19)
C25 0.046(2) 0.043(2) 0.0351(19) 0.0054(18) -0.0010(15) 0.0003(15)
C26 0.057(3) 0.062(3) 0.048(2) 0.005(2) -0.014(2) -0.009(2)
C27 0.051(2) 0.080(3) 0.047(2) 0.000(2) -0.0006(19) -0.016(2)
C28 0.0370(19) 0.0343(18) 0.0293(18) 0.0048(15) -0.0025(14) -0.0034(14)
C29 0.0404(19) 0.046(2) 0.0273(17) -0.0083(15) -0.0071(15) 0.0086(15)
C30 0.071(3) 0.047(2) 0.050(2) -0.007(2) -0.018(2) 0.0131(19)
C31 0.101(4) 0.059(3) 0.067(3) -0.027(3) -0.024(3) 0.031(3)
C32 0.086(4) 0.110(5) 0.050(3) -0.037(3) 0.001(3) 0.028(3)
C33 0.068(3) 0.100(4) 0.036(2) -0.014(3) 0.009(2) 0.013(2)
C34 0.045(2) 0.071(3) 0.0272(19) -0.0097(19) -0.0018(16) 0.0037(18)
C35 0.108(4) 0.051(3) 0.087(4) 0.020(3) -0.016(3) 0.001(3)
C36 0.062(2) 0.058(3) 0.041(2) 0.006(2) 0.0020(19) -0.0055(19)
C37 0.0378(19) 0.0358(18) 0.0267(18) -0.0015(14) -0.0013(14) -0.0004(14)
C38 0.043(2) 0.040(2) 0.0299(17) 0.0090(15) 0.0067(16) 0.0048(16)
C39 0.040(2) 0.052(3) 0.041(2) 0.0081(17) 0.0056(15) 0.0107(16)
C40 0.053(2) 0.051(2) 0.054(2) 0.0049(19) 0.015(2) 0.013(2)
C41 0.079(3) 0.061(3) 0.040(2) 0.015(2) 0.017(2) 0.010(2)
C42 0.065(3) 0.055(2) 0.034(2) 0.014(2) 0.0021(19) -0.0038(18)
C43 0.048(2) 0.047(2) 0.0310(19) 0.0097(17) 0.0032(15) -0.0021(15)
C44 0.048(2) 0.076(3) 0.069(3) -0.021(2) 0.003(2) 0.004(3)
C45 0.065(3) 0.066(3) 0.046(2) -0.004(2) -0.0022(19) -0.012(2)
C46 0.044(2) 0.0310(17) 0.034(2) -0.0023(16) -0.0044(15) 0.0044(14)
C47 0.042(2) 0.048(2) 0.040(2) 0.0003(18) -0.0146(16) 0.0049(16)
C48 0.055(3) 0.094(3) 0.048(3) -0.007(2) -0.008(2) -0.003(2)
C49 0.056(3) 0.168(6) 0.091(4) 0.034(4) -0.011(4) -0.039(4)
C50 0.094(5) 0.146(6) 0.102(5) 0.070(4) -0.055(4) -0.024(4)
C51 0.118(4) 0.083(4) 0.054(3) 0.036(3) -0.044(3) -0.001(3)
C52 0.076(3) 0.045(2) 0.038(2) 0.009(2) -0.015(2) -0.0031(17)
C53 0.100(4) 0.155(6) 0.053(3) -0.049(4) 0.010(3) 0.014(3)
C54 0.111(4) 0.087(4) 0.043(3) 0.005(3) 0.011(3) -0.004(2)
C55 0.0384(19) 0.0357(18) 0.0295(18) 0.0005(15) 0.0042(14) 0.0033(15)
C56 0.050(2) 0.0285(17) 0.0251(17) 0.0064(15) -0.0068(15) -0.0016(13)
C57 0.042(2) 0.045(2) 0.0323(19) 0.0097(16) -0.0055(15) -0.0071(15)
C58 0.062(3) 0.058(3) 0.047(3) 0.028(3) -0.0029(19) -0.0160(19)
C59 0.091(4) 0.049(3) 0.060(3) 0.019(3) -0.015(2) -0.023(2)
C60 0.091(3) 0.041(2) 0.059(2) -0.013(2) -0.014(2) 0.001(2)
C61 0.068(3) 0.045(2) 0.035(2) -0.0026(19) -0.0012(18) 0.0061(16)
C62 0.047(2) 0.079(3) 0.053(3) -0.009(2) 0.0072(19) -0.012(2)
C63 0.095(4) 0.073(3) 0.062(3) -0.024(3) 0.025(3) 0.006(2)

loop_
_atom_type_symbol
_atom_type_description
_atom_type_scat_dispersion_real
_atom_type_scat_dispersion_imag
_atom_type_scat_source
C C 0.0033 0.0016 'International Tables Vol C Tables 4.2.6.8 and 6.1.1.4'
H H 0.0000 0.0000 'International Tables Vol C Tables 4.2.6.8 and 6.1.1.4'
N N 0.0061 0.0033 'International Tables Vol C Tables 4.2.6.8 and 6.1.1.4'
V V 0.3005 0.5294 'International Tables Vol C Tables 4.2.6.8 and 6.1.1.4'
I I -0.4742 1.8119 'International Tables Vol C Tables 4.2.6.8 and 6.1.1.4'

loop_
_geom_angle_atom_site_label_1
_geom_angle_atom_site_label_2
_geom_angle_atom_site_label_3
_geom_angle
C10 V1 C19 72.81(13)
C10 V1 C37 73.26(13)
C19 V1 C37 112.67(13)
C10 V1 C46 77.46(14)
C19 V1 C46 122.46(14)
C37 V1 C46 103.92(13)
C10 V1 C28 119.75(13)
C19 V1 C28 74.78(12)
C37 V1 C28 166.93(13)
C46 V1 C28 79.25(13)
C10 V1 C1 122.88(13)
C19 V1 C1 75.66(13)
C37 V1 C1 76.87(13)
C46 V1 C1 157.87(13)
C28 V1 C1 95.38(13)
C10 V1 C55 138.05(14)
C19 V1 C55 148.71(13)
C37 V1 C55 80.02(12)
C46 V1 C55 78.36(13)
C28 V1 C55 88.33(12)
C1 V1 C55 80.05(12)
C1 N1 C2 177.8(3)
C10 N2 C11 161.0(3)
C19 N3 C20 169.7(3)
C28 N4 C29 175.3(3)
C37 N5 C38 172.6(3)
C46 N6 C47 174.1(4)
C55 N7 C56 178.1(4)
N1 C1 V1 175.7(3)
C3 C2 C7 123.7(3)
C3 C2 N1 117.9(3)
C7 C2 N1 118.4(3)
C4 C3 C2 117.2(4)
C4 C3 C8 122.6(4)
C2 C3 C8 120.2(4)
C5 C4 C3 121.5(4)
C5 C4 H4A 119.2
C3 C4 H4A 119.2
C4 C5 C6 120.5(4)
C4 C5 H5A 119.8
C6 C5 H5A 119.8
C5 C6 C7 120.4(4)
C5 C6 H6A 119.8
C7 C6 H6A 119.8
C2 C7 C6 116.8(3)
C2 C7 C9 122.3(3)
C6 C7 C9 120.9(4)
C3 C8 H8A 109.5
C3 C8 H8B 109.5
H8A C8 H8B 109.5
C3 C8 H8C 109.5
H8A C8 H8C 109.5
H8B C8 H8C 109.5
C7 C9 H9A 109.5
C7 C9 H9B 109.5
H9A C9 H9B 109.5
C7 C9 H9C 109.5
H9A C9 H9C 109.5
H9B C9 H9C 109.5
N2 C10 V1 176.3(3)
C12 C11 C16 122.5(3)
C12 C11 N2 118.5(3)
C16 C11 N2 119.0(3)
C13 C12 C11 117.6(4)
C13 C12 C17 121.7(3)
C11 C12 C17 120.6(3)
C12 C13 C14 121.6(4)
C12 C13 H13A 119.2
C14 C13 H13A 119.2
C15 C14 C13 119.6(4)
C15 C14 H14A 120.2
C13 C14 H14A 120.2
C14 C15 C16 121.7(4)
C14 C15 H15A 119.1
C16 C15 H15A 119.1
C11 C16 C15 116.9(3)
C11 C16 C18 122.9(3)
C15 C16 C18 120.2(3)
C12 C17 H17A 109.5
C12 C17 H17B 109.5
H17A C17 H17B 109.5
C12 C17 H17C 109.5
H17A C17 H17C 109.5
H17B C17 H17C 109.5
C16 C18 H18A 109.5
C16 C18 H18B 109.5
H18A C18 H18B 109.5
C16 C18 H18C 109.5
H18A C18 H18C 109.5
H18B C18 H18C 109.5
N3 C19 V1 177.6(3)
N3 C20 C21 119.2(3)
N3 C20 C25 118.1(3)
C21 C20 C25 122.7(3)
C22 C21 C20 116.8(3)
C22 C21 C26 122.4(3)
C20 C21 C26 120.8(3)
C23 C22 C21 121.3(4)
C23 C22 H22A 119.3
C21 C22 H22A 119.3
C22 C23 C24 120.8(4)
C22 C23 H23A 119.6
C24 C23 H23A 119.6
C23 C24 C25 120.9(4)
C23 C24 H24A 119.6
C25 C24 H24A 119.6
C24 C25 C20 117.4(3)
C24 C25 C27 122.0(3)
C20 C25 C27 120.5(3)
C21 C26 H26A 109.5
C21 C26 H26B 109.5
H26A C26 H26B 109.5
C21 C26 H26C 109.5
H26A C26 H26C 109.5
H26B C26 H26C 109.5
C25 C27 H27A 109.5
C25 C27 H27B 109.5
H27A C27 H27B 109.5
C25 C27 H27C 109.5
H27A C27 H27C 109.5
H27B C27 H27C 109.5
N4 C28 V1 177.5(3)
C30 C29 C34 123.3(4)
C30 C29 N4 118.8(3)
C34 C29 N4 117.9(3)
C29 C30 C31 116.4(4)
C29 C30 C35 120.4(4)
C31 C30 C35 123.2(4)
C32 C31 C30 121.4(4)
C32 C31 H31A 119.3
C30 C31 H31A 119.3
C31 C32 C33 120.6(5)
C31 C32 H32A 119.7
C33 C32 H32A 119.7
C32 C33 C34 121.0(5)
C32 C33 H33A 119.5
C34 C33 H33A 119.5
C33 C34 C29 117.3(4)
C33 C34 C36 121.2(4)
C29 C34 C36 121.5(3)
C30 C35 H35A 109.5
C30 C35 H35B 109.5
H35A C35 H35B 109.5
C30 C35 H35C 109.5
H35A C35 H35C 109.5
H35B C35 H35C 109.5
C34 C36 H36A 109.5
C34 C36 H36B 109.5
H36A C36 H36B 109.5
C34 C36 H36C 109.5
H36A C36 H36C 109.5
H36B C36 H36C 109.5
N5 C37 V1 177.7(3)
C39 C38 C43 123.5(3)
C39 C38 N5 119.0(3)
C43 C38 N5 117.5(3)
C38 C39 C40 116.8(4)
C38 C39 C44 121.2(3)
C40 C39 C44 122.0(4)
C41 C40 C39 120.8(4)
C41 C40 H40A 119.6
C39 C40 H40A 119.6
C42 C41 C40 121.0(4)
C42 C41 H41A 119.5
C40 C41 H41A 119.5
C41 C42 C43 121.1(4)
C41 C42 H42A 119.4
C43 C42 H42A 119.4
C42 C43 C38 116.7(4)
C42 C43 C45 122.8(4)
C38 C43 C45 120.5(3)
C39 C44 H44A 109.5
C39 C44 H44B 109.5
H44A C44 H44B 109.5
C39 C44 H44C 109.5
H44A C44 H44C 109.5
H44B C44 H44C 109.5
C43 C45 H45A 109.5
C43 C45 H45B 109.5
H45A C45 H45B 109.5
C43 C45 H45C 109.5
H45A C45 H45C 109.5
H45B C45 H45C 109.5
N6 C46 V1 176.3(3)
C48 C47 C52 122.8(4)
C48 C47 N6 119.0(3)
C52 C47 N6 118.1(4)
C47 C48 C49 116.5(4)
C47 C48 C53 120.7(4)
C49 C48 C53 122.7(5)
C50 C49 C48 120.8(5)
C50 C49 H49A 119.6
C48 C49 H49A 119.6
C51 C50 C49 121.6(5)
C51 C50 H50A 119.2
C49 C50 H50A 119.2
C50 C51 C52 120.9(5)
C50 C51 H51A 119.6
C52 C51 H51A 119.6
C51 C52 C47 117.3(4)
C51 C52 C54 120.9(4)
C47 C52 C54 121.7(4)
C48 C53 H53A 109.5
C48 C53 H53B 109.5
H53A C53 H53B 109.5
C48 C53 H53C 109.5
H53A C53 H53C 109.5
H53B C53 H53C 109.5
C52 C54 H54A 109.5
C52 C54 H54B 109.5
H54A C54 H54B 109.5
C52 C54 H54C 109.5
H54A C54 H54C 109.5
H54B C54 H54C 109.5
N7 C55 V1 176.1(3)
C61 C56 C57 123.9(3)
C61 C56 N7 117.4(3)
C57 C56 N7 118.6(3)
C58 C57 C56 117.0(4)
C58 C57 C62 120.1(4)
C56 C57 C62 122.9(3)
C59 C58 C57 120.4(4)
C59 C58 H58A 119.8
C57 C58 H58A 119.8
C58 C59 C60 122.2(4)
C58 C59 H59A 118.9
C60 C59 H59A 118.9
C59 C60 C61 120.1(4)
C59 C60 H60A 119.9
C61 C60 H60A 119.9
C56 C61 C60 116.4(4)
C56 C61 C63 123.3(4)
C60 C61 C63 120.3(4)
C57 C62 H62A 109.5
C57 C62 H62B 109.5
H62A C62 H62B 109.5
C57 C62 H62C 109.5
H62A C62 H62C 109.5
H62B C62 H62C 109.5
C61 C63 H63A 109.5
C61 C63 H63B 109.5
H63A C63 H63B 109.5
C61 C63 H63C 109.5
H63A C63 H63C 109.5
H63B C63 H63C 109.5

loop_
_geom_bond_atom_site_label_1
_geom_bond_atom_site_label_2
_geom_bond_distance
V1 C10 2.002(4)
V1 C19 2.008(3)
V1 C37 2.020(3)
V1 C46 2.048(3)
V1 C28 2.062(4)
V1 C1 2.062(3)
V1 C55 2.107(3)
N1 C1 1.165(4)
N1 C2 1.406(4)
N2 C10 1.162(4)
N2 C11 1.405(4)
N3 C19 1.164(4)
N3 C20 1.396(4)
N4 C28 1.164(4)
N4 C29 1.399(4)
N5 C37 1.162(4)
N5 C38 1.401(4)
N6 C46 1.160(4)
N6 C47 1.396(4)
N7 C55 1.152(4)
N7 C56 1.409(4)
C2 C3 1.380(5)
C2 C7 1.391(5)
C3 C4 1.378(5)
C3 C8 1.499(6)
C4 C5 1.367(6)
C4 H4A 0.9500
C5 C6 1.380(6)
C5 H5A 0.9500
C6 C7 1.399(5)
C6 H6A 0.9500
C7 C9 1.488(5)
C8 H8A 0.9800
C8 H8B 0.9800
C8 H8C 0.9800
C9 H9A 0.9800
C9 H9B 0.9800
C9 H9C 0.9800
C11 C12 1.392(5)
C11 C16 1.393(5)
C12 C13 1.377(5)
C12 C17 1.512(5)
C13 C14 1.377(6)
C13 H13A 0.9500
C14 C15 1.366(6)
C14 H14A 0.9500
C15 C16 1.396(6)
C15 H15A 0.9500
C16 C18 1.484(5)
C17 H17A 0.9800
C17 H17B 0.9800
C17 H17C 0.9800
C18 H18A 0.9800
C18 H18B 0.9800
C18 H18C 0.9800
C20 C21 1.399(5)
C20 C25 1.403(5)
C21 C22 1.388(5)
C21 C26 1.501(5)
C22 C23 1.368(5)
C22 H22A 0.9500
C23 C24 1.376(6)
C23 H23A 0.9500
C24 C25 1.379(5)
C24 H24A 0.9500
C25 C27 1.500(5)
C26 H26A 0.9800
C26 H26B 0.9800
C26 H26C 0.9800
C27 H27A 0.9800
C27 H27B 0.9800
C27 H27C 0.9800
C29 C30 1.388(5)
C29 C34 1.397(5)
C30 C31 1.398(6)
C30 C35 1.497(7)
C31 C32 1.366(8)
C31 H31A 0.9500
C32 C33 1.371(7)
C32 H32A 0.9500
C33 C34 1.379(5)
C33 H33A 0.9500
C34 C36 1.493(6)
C35 H35A 0.9800
C35 H35B 0.9800
C35 H35C 0.9800
C36 H36A 0.9800
C36 H36B 0.9800
C36 H36C 0.9800
C38 C39 1.387(5)
C38 C43 1.396(5)
C39 C40 1.390(6)
C39 C44 1.500(6)
C40 C41 1.371(6)
C40 H40A 0.9500
C41 C42 1.363(6)
C41 H41A 0.9500
C42 C43 1.385(5)
C42 H42A 0.9500
C43 C45 1.492(6)
C44 H44A 0.9800
C44 H44B 0.9800
C44 H44C 0.9800
C45 H45A 0.9800
C45 H45B 0.9800
C45 H45C 0.9800
C47 C48 1.382(6)
C47 C52 1.392(5)
C48 C49 1.390(7)
C48 C53 1.497(7)
C49 C50 1.355(8)
C49 H49A 0.9500
C50 C51 1.345(8)
C50 H50A 0.9500
C51 C52 1.371(6)
C51 H51A 0.9500
C52 C54 1.489(6)
C53 H53A 0.9800
C53 H53B 0.9800
C53 H53C 0.9800
C54 H54A 0.9800
C54 H54B 0.9800
C54 H54C 0.9800
C56 C61 1.386(5)
C56 C57 1.396(5)
C57 C58 1.380(5)
C57 C62 1.497(5)
C58 C59 1.354(6)
C58 H58A 0.9500
C59 C60 1.379(7)
C59 H59A 0.9500
C60 C61 1.391(6)
C60 H60A 0.9500
C61 C63 1.495(6)
C62 H62A 0.9800
C62 H62B 0.9800
C62 H62C 0.9800
C63 H63A 0.9800
C63 H63B 0.9800
C63 H63C 0.9800

loop_
_geom_torsion_atom_site_label_1
_geom_torsion_atom_site_label_2
_geom_torsion_atom_site_label_3
_geom_torsion_atom_site_label_4
_geom_torsion
C7 C2 C3 C4 0.3(5)
N1 C2 C3 C4 179.3(3)
C7 C2 C3 C8 -178.6(4)
N1 C2 C3 C8 0.4(5)
C2 C3 C4 C5 0.3(6)
C8 C3 C4 C5 179.1(4)
C3 C4 C5 C6 -0.6(6)
C4 C5 C6 C7 0.4(6)
C3 C2 C7 C6 -0.4(5)
N1 C2 C7 C6 -179.4(3)
C3 C2 C7 C9 178.8(3)
N1 C2 C7 C9 -0.2(5)
C5 C6 C7 C2 0.1(5)
C5 C6 C7 C9 -179.2(4)
C10 N2 C11 C12 20.2(11)
C10 N2 C11 C16 -157.7(9)
C16 C11 C12 C13 2.7(6)
N2 C11 C12 C13 -175.2(4)
C16 C11 C12 C17 -176.0(4)
N2 C11 C12 C17 6.1(5)
C11 C12 C13 C14 -0.7(7)
C17 C12 C13 C14 178.0(4)
C12 C13 C14 C15 -0.9(7)
C13 C14 C15 C16 0.4(6)
C12 C11 C16 C15 -3.0(5)
N2 C11 C16 C15 174.8(3)
C12 C11 C16 C18 176.3(4)
N2 C11 C16 C18 -5.8(5)
C14 C15 C16 C11 1.4(6)
C14 C15 C16 C18 -177.9(4)
C19 N3 C20 C21 -124.1(17)
C19 N3 C20 C25 54.8(19)
N3 C20 C21 C22 176.4(3)
C25 C20 C21 C22 -2.4(5)
N3 C20 C21 C26 -2.8(5)
C25 C20 C21 C26 178.5(3)
C20 C21 C22 C23 0.4(5)
C26 C21 C22 C23 179.6(4)
C21 C22 C23 C24 1.4(6)
C22 C23 C24 C25 -1.4(6)
C23 C24 C25 C20 -0.5(5)
C23 C24 C25 C27 -178.0(4)
N3 C20 C25 C24 -176.4(3)
C21 C20 C25 C24 2.4(5)
N3 C20 C25 C27 1.1(5)
C21 C20 C25 C27 179.9(3)
C34 C29 C30 C31 -2.3(6)
N4 C29 C30 C31 175.3(3)
C34 C29 C30 C35 177.5(4)
N4 C29 C30 C35 -4.9(6)
C29 C30 C31 C32 1.5(7)
C35 C30 C31 C32 -178.3(5)
C30 C31 C32 C33 -0.1(8)
C31 C32 C33 C34 -0.8(8)
C32 C33 C34 C29 0.1(6)
C32 C33 C34 C36 -178.2(4)
C30 C29 C34 C33 1.5(5)
N4 C29 C34 C33 -176.1(3)
C30 C29 C34 C36 179.7(4)
N4 C29 C34 C36 2.1(5)
C43 C38 C39 C40 2.5(6)
N5 C38 C39 C40 -177.1(3)
C43 C38 C39 C44 -176.9(4)
N5 C38 C39 C44 3.5(6)
C38 C39 C40 C41 -0.4(6)
C44 C39 C40 C41 179.0(4)
C39 C40 C41 C42 -1.2(6)
C40 C41 C42 C43 0.8(6)
C41 C42 C43 C38 1.1(6)
C41 C42 C43 C45 -178.0(4)
C39 C38 C43 C42 -2.9(6)
N5 C38 C43 C42 176.8(3)
C39 C38 C43 C45 176.3(4)
N5 C38 C43 C45 -4.0(5)
C52 C47 C48 C49 0.1(7)
N6 C47 C48 C49 177.0(4)
C52 C47 C48 C53 -176.6(5)
N6 C47 C48 C53 0.3(7)
C47 C48 C49 C50 0.9(9)
C53 C48 C49 C50 177.6(6)
C48 C49 C50 C51 -0.4(11)
C49 C50 C51 C52 -1.0(10)
C50 C51 C52 C47 1.9(8)
C50 C51 C52 C54 -177.7(5)
C48 C47 C52 C51 -1.5(6)
N6 C47 C52 C51 -178.4(4)
C48 C47 C52 C54 178.1(4)
N6 C47 C52 C54 1.2(6)
C61 C56 C57 C58 0.4(5)
N7 C56 C57 C58 -180.0(3)
C61 C56 C57 C62 -179.3(4)
N7 C56 C57 C62 0.3(5)
C56 C57 C58 C59 -0.9(6)
C62 C57 C58 C59 178.8(4)
C57 C58 C59 C60 0.8(7)
C58 C59 C60 C61 -0.1(7)
C57 C56 C61 C60 0.3(5)
N7 C56 C61 C60 -179.3(3)
C57 C56 C61 C63 -178.8(4)
N7 C56 C61 C63 1.6(5)
C59 C60 C61 C56 -0.5(6)
C59 C60 C61 C63 178.6(4)
